data_4348849
loop_
_publ_author_name
'Ebrahimi, Tannaz'
'Mamleeva, Emiliya'
'Yu, Insun'
'Hatzikiriakos, Savvas G.'
'Mehrkhodavandi, Parisa'

_publ_section_title
;
 The Role of Nitrogen Donors in Zinc Catalysts for Lactide Ring-Opening
 Polymerization.
;
_journal_issue 18
_journal_name_full 'Inorganic chemistry'
_journal_page_first 9445
_journal_page_last 9453
_journal_paper_doi 10.1021/acs.inorgchem.6b01722
_journal_volume 55
_journal_year 2016
_chemical_formula_moiety 'C30 H46 N2 O2 Zn1'
_chemical_formula_sum 'C30 H46 N2 O2 Zn'
_chemical_formula_weight 532.06
_space_group_crystal_system monoclinic
_space_group_IT_number 14
_space_group_name_Hall '-P 2ybc'
_space_group_name_H-M_alt 'P 1 21/c 1'
_atom_sites_solution_hydrogens geom
_atom_sites_solution_primary direct
_atom_sites_solution_secondary difmap
_audit_creation_method SHELXL-2012
_cell_angle_alpha 90
_cell_angle_beta 98.095(4)
_cell_angle_gamma 90
_cell_formula_units_Z 4
_cell_length_a 9.2510(16)
_cell_length_b 17.559(3)
_cell_length_c 17.356(3)
_cell_measurement_reflns_used 9092
_cell_measurement_temperature 90(2)
_cell_measurement_theta_max 30.1
_cell_measurement_theta_min 2.37
_cell_volume 2791.2(8)
_computing_structure_refinement 'SHELXL-2012 (Sheldrick, 2012)'
_diffrn_ambient_temperature 90(2)
_diffrn_measured_fraction_theta_full 1.000
_diffrn_measured_fraction_theta_max 0.997
_diffrn_measurement_device_type 'Bruker X8 DUO'
_diffrn_measurement_method 'area detector'
_diffrn_radiation_monochromator graphite
_diffrn_radiation_source 'fine-focus sealed tube'
_diffrn_radiation_type MoK\a
_diffrn_radiation_wavelength 0.71069
_diffrn_reflns_av_R_equivalents 0.0237
_diffrn_reflns_av_unetI/netI 0.0175
_diffrn_reflns_Laue_measured_fraction_full 1.000
_diffrn_reflns_Laue_measured_fraction_max 0.997
_diffrn_reflns_limit_h_max 13
_diffrn_reflns_limit_h_min -12
_diffrn_reflns_limit_k_max 24
_diffrn_reflns_limit_k_min -24
_diffrn_reflns_limit_l_max 24
_diffrn_reflns_limit_l_min -24
_diffrn_reflns_number 41100
_diffrn_reflns_point_group_measured_fraction_full 1.000
_diffrn_reflns_point_group_measured_fraction_max 0.997
_diffrn_reflns_theta_full 25.240
_diffrn_reflns_theta_max 30.152
_diffrn_reflns_theta_min 1.658
_exptl_absorpt_coefficient_mu 0.908
_exptl_absorpt_correction_T_max 0.8968
_exptl_absorpt_correction_T_min 0.8078
_exptl_absorpt_correction_type multi-scan
_exptl_crystal_colour colourless
_exptl_crystal_density_diffrn 1.266
_exptl_crystal_density_method 'not measured'
_exptl_crystal_description irregular
_exptl_crystal_F_000 1144
_exptl_crystal_size_max 0.27
_exptl_crystal_size_mid 0.20
_exptl_crystal_size_min 0.12
_refine_diff_density_max 0.527
_refine_diff_density_min -0.207
_refine_diff_density_rms 0.054
_refine_ls_extinction_method none
_refine_ls_goodness_of_fit_ref 1.033
_refine_ls_hydrogen_treatment mixed
_refine_ls_matrix_type full
_refine_ls_number_parameters 320
_refine_ls_number_reflns 8209
_refine_ls_number_restraints 0
_refine_ls_restrained_S_all 1.033
_refine_ls_R_factor_all 0.0282
_refine_ls_R_factor_gt 0.0244
_refine_ls_shift/su_max 0.004
_refine_ls_shift/su_mean 0.000
_refine_ls_structure_factor_coef Fsqd
_refine_ls_weighting_details
;
 w=1/[\s^2^(Fo^2^)+(0.0320P)^2^+1.3097P]
 where P=(Fo^2^+2Fc^2^)/3
;
_refine_ls_weighting_scheme calc
_refine_ls_wR_factor_gt 0.0629
_refine_ls_wR_factor_ref 0.0654
_reflns_Friedel_coverage 0.000
_reflns_number_gt 7493
_reflns_number_total 8209
_reflns_threshold_expression 'I > 2\s(I)'
_cod_data_source_file ic6b01722_si_002.cif
_cod_data_source_block shelx
_cod_original_sg_symbol_H-M 'P 21/c'
_cod_original_formula_sum 'C30 H46 N2 O2 Zn1'
_cod_database_code 4348849
_shelx_space_group_comment
;
The symmetry employed for this shelxl refinement is uniquely defined
by the following loop, which should always be used as a source of
symmetry information in preference to the above space-group names.
They are only intended as comments.
;
_shelx_estimated_absorpt_t_min 0.6720
_shelx_estimated_absorpt_t_max 0.7460
_shelxl_version_number 2012-9

loop_
_space_group_symop_operation_xyz
'x, y, z'
'-x, y+1/2, -z+1/2'
'-x, -y, -z'
'x, -y-1/2, z-1/2'

loop_
_atom_site_label
_atom_site_type_symbol
_atom_site_fract_x
_atom_site_fract_y
_atom_site_fract_z
_atom_site_U_iso_or_equiv
_atom_site_adp_type
_atom_site_occupancy
_atom_site_site_symmetry_order
_atom_site_calc_flag
_atom_site_refinement_flags_posn
_atom_site_refinement_flags_adp
C1 C 0.74400(10) 0.20699(5) 0.92700(6) 0.01062(16) Uani 1 1 d . .
H1 H 0.7261 0.2071 0.8688 0.013 Uiso 1 1 calc R U
C2 C 0.64927(11) 0.26882(6) 0.95708(7) 0.01564(19) Uani 1 1 d . .
H2A H 0.5459 0.2599 0.9353 0.019 Uiso 1 1 calc R U
H2B H 0.6574 0.2648 1.0144 0.019 Uiso 1 1 calc R U
C3 C 0.69300(12) 0.34927(6) 0.93554(7) 0.0188(2) Uani 1 1 d . .
H3A H 0.6745 0.3557 0.8783 0.023 Uiso 1 1 calc R U
H3B H 0.6331 0.3871 0.9592 0.023 Uiso 1 1 calc R U
C4 C 0.85450(12) 0.36310(6) 0.96452(7) 0.0180(2) Uani 1 1 d . .
H4A H 0.8720 0.3600 1.0220 0.022 Uiso 1 1 calc R U
H4B H 0.8824 0.4147 0.9491 0.022 Uiso 1 1 calc R U
C5 C 0.94747(11) 0.30360(6) 0.92991(7) 0.01568(19) Uani 1 1 d . .
H5A H 1.0521 0.3131 0.9485 0.019 Uiso 1 1 calc R U
H5B H 0.9321 0.3078 0.8725 0.019 Uiso 1 1 calc R U
C6 C 0.90633(10) 0.22314(5) 0.95378(6) 0.01089(17) Uani 1 1 d . .
H6 H 0.9206 0.2221 1.0120 0.013 Uiso 1 1 calc R U
C7 C 0.57232(10) 0.09641(6) 0.91747(5) 0.01107(17) Uani 1 1 d . .
H7A H 0.4910 0.1310 0.9251 0.013 Uiso 1 1 calc R U
H7B H 0.5562 0.0475 0.9433 0.013 Uiso 1 1 calc R U
C8 C 0.67589(10) 0.03310(5) 0.80729(6) 0.01049(17) Uani 1 1 d . .
C9 C 0.66520(10) 0.01701(5) 0.72578(6) 0.01069(17) Uani 1 1 d . .
C10 C 0.55181(11) 0.05019(5) 0.67564(6) 0.01142(17) Uani 1 1 d . .
H10 H 0.5452 0.0390 0.6217 0.014 Uiso 1 1 calc R U
C11 C 0.44687(10) 0.09901(6) 0.69947(6) 0.01084(17) Uani 1 1 d . .
C12 C 0.45891(10) 0.11463(5) 0.77865(6) 0.01089(17) Uani 1 1 d . .
H12 H 0.3901 0.1477 0.7971 0.013 Uiso 1 1 calc R U
C13 C 0.57029(10) 0.08263(5) 0.83179(5) 0.01022(16) Uani 1 1 d . .
C14 C 0.77288(11) -0.03756(6) 0.69485(6) 0.01219(17) Uani 1 1 d . .
C15 C 0.75498(12) -0.11778(6) 0.72813(6) 0.01648(19) Uani 1 1 d . .
H15A H 0.8238 -0.1528 0.7085 0.025 Uiso 1 1 calc R U
H15B H 0.6549 -0.1357 0.7120 0.025 Uiso 1 1 calc R U
H15C H 0.7748 -0.1159 0.7851 0.025 Uiso 1 1 calc R U
C16 C 0.93042(11) -0.00950(6) 0.71813(6) 0.01635(19) Uani 1 1 d . .
H16A H 0.9981 -0.0448 0.6980 0.025 Uiso 1 1 calc R U
H16B H 0.9524 -0.0071 0.7750 0.025 Uiso 1 1 calc R U
H16C H 0.9411 0.0413 0.6962 0.025 Uiso 1 1 calc R U
C17 C 0.74735(13) -0.04373(7) 0.60575(6) 0.0191(2) Uani 1 1 d . .
H17A H 0.8186 -0.0791 0.5888 0.029 Uiso 1 1 calc R U
H17B H 0.7588 0.0066 0.5829 0.029 Uiso 1 1 calc R U
H17C H 0.6484 -0.0627 0.5887 0.029 Uiso 1 1 calc R U
C18 C 0.32312(10) 0.12820(6) 0.63858(6) 0.01164(17) Uani 1 1 d . .
C19 C 0.38586(12) 0.16965(6) 0.57273(6) 0.01567(19) Uani 1 1 d . .
H19A H 0.4519 0.1354 0.5498 0.024 Uiso 1 1 calc R U
H19B H 0.4398 0.2148 0.5937 0.024 Uiso 1 1 calc R U
H19C H 0.3059 0.1851 0.5326 0.024 Uiso 1 1 calc R U
C20 C 0.22098(12) 0.18295(7) 0.67299(6) 0.0188(2) Uani 1 1 d . .
H20A H 0.1440 0.1999 0.6320 0.028 Uiso 1 1 calc R U
H20B H 0.2766 0.2272 0.6952 0.028 Uiso 1 1 calc R U
H20C H 0.1768 0.1569 0.7139 0.028 Uiso 1 1 calc R U
C21 C 0.23284(12) 0.05947(6) 0.60417(6) 0.0168(2) Uani 1 1 d . .
H21A H 0.2966 0.0236 0.5818 0.025 Uiso 1 1 calc R U
H21B H 0.1558 0.0770 0.5634 0.025 Uiso 1 1 calc R U
H21C H 0.1886 0.0341 0.6454 0.025 Uiso 1 1 calc R U
C22 C 1.14627(11) 0.16273(6) 0.97435(7) 0.0179(2) Uani 1 1 d . .
H22A H 1.1374 0.1591 1.0298 0.027 Uiso 1 1 calc R U
H22B H 1.1949 0.2106 0.9644 0.027 Uiso 1 1 calc R U
H22C H 1.2040 0.1197 0.9594 0.027 Uiso 1 1 calc R U
C23 C 1.01268(13) 0.16645(6) 0.84442(6) 0.0169(2) Uani 1 1 d . .
H23A H 0.9153 0.1652 0.8138 0.025 Uiso 1 1 calc R U
H23B H 1.0704 0.1235 0.8295 0.025 Uiso 1 1 calc R U
H23C H 1.0613 0.2143 0.8345 0.025 Uiso 1 1 calc R U
C24 C 0.80428(11) 0.01536(6) 1.09994(6) 0.01235(17) Uani 1 1 d . .
H24A H 0.8265 -0.0226 1.1421 0.015 Uiso 1 1 calc R U
H24B H 0.7134 -0.0010 1.0671 0.015 Uiso 1 1 calc R U
C25 C 0.77673(11) 0.09169(6) 1.13632(5) 0.01167(17) Uani 1 1 d . .
C26 C 0.88462(11) 0.14727(6) 1.14786(6) 0.01343(18) Uani 1 1 d . .
H26 H 0.9788 0.1370 1.1345 0.016 Uiso 1 1 calc R U
C27 C 0.85553(12) 0.21804(6) 1.17897(6) 0.01624(19) Uani 1 1 d . .
H27 H 0.9297 0.2559 1.1860 0.019 Uiso 1 1 calc R U
C28 C 0.71870(12) 0.23357(6) 1.19975(6) 0.0169(2) Uani 1 1 d . .
H28 H 0.6983 0.2822 1.2198 0.020 Uiso 1 1 calc R U
C29 C 0.61202(12) 0.17719(6) 1.19087(7) 0.0182(2) Uani 1 1 d . .
H29 H 0.5194 0.1868 1.2065 0.022 Uiso 1 1 calc R U
C30 C 0.64010(11) 0.10685(6) 1.15921(6) 0.01600(19) Uani 1 1 d . .
H30 H 0.5663 0.0688 1.1531 0.019 Uiso 1 1 calc R U
N1 N 0.71178(9) 0.13024(5) 0.95490(5) 0.00983(15) Uani 1 1 d . .
N2 N 0.99918(9) 0.16085(5) 0.92812(5) 0.01129(15) Uani 1 1 d . .
O1 O 0.77800(8) 0.00083(4) 0.85808(4) 0.01256(13) Uani 1 1 d . .
O2 O 0.91818(8) 0.01475(4) 1.05435(4) 0.01124(13) Uani 1 1 d . .
Zn1 Zn 0.89490(2) 0.05171(2) 0.94520(2) 0.00867(4) Uani 1 1 d . .
HN1 H 0.7077(15) 0.1342(8) 1.0041(8) 0.012(3) Uiso 1 1 d . .

loop_
_atom_site_aniso_label
_atom_site_aniso_U_11
_atom_site_aniso_U_22
_atom_site_aniso_U_33
_atom_site_aniso_U_23
_atom_site_aniso_U_13
_atom_site_aniso_U_12
C1 0.0111(4) 0.0096(4) 0.0113(4) 0.0004(3) 0.0020(3) 0.0001(3)
C2 0.0140(4) 0.0119(4) 0.0215(5) -0.0008(4) 0.0045(4) 0.0024(3)
C3 0.0180(5) 0.0113(4) 0.0274(6) 0.0013(4) 0.0044(4) 0.0031(4)
C4 0.0187(5) 0.0093(4) 0.0262(5) -0.0020(4) 0.0043(4) 0.0007(4)
C5 0.0156(4) 0.0095(4) 0.0227(5) 0.0007(4) 0.0054(4) -0.0007(3)
C6 0.0116(4) 0.0087(4) 0.0127(4) -0.0010(3) 0.0025(3) 0.0003(3)
C7 0.0097(4) 0.0136(4) 0.0102(4) -0.0012(3) 0.0022(3) -0.0015(3)
C8 0.0099(4) 0.0101(4) 0.0113(4) -0.0008(3) 0.0007(3) -0.0008(3)
C9 0.0105(4) 0.0101(4) 0.0115(4) -0.0012(3) 0.0017(3) 0.0008(3)
C10 0.0119(4) 0.0129(4) 0.0094(4) -0.0012(3) 0.0012(3) 0.0008(3)
C11 0.0099(4) 0.0114(4) 0.0111(4) 0.0001(3) 0.0012(3) 0.0001(3)
C12 0.0094(4) 0.0111(4) 0.0123(4) -0.0011(3) 0.0019(3) 0.0001(3)
C13 0.0096(4) 0.0112(4) 0.0099(4) -0.0013(3) 0.0017(3) -0.0012(3)
C14 0.0122(4) 0.0130(4) 0.0114(4) -0.0024(3) 0.0019(3) 0.0026(3)
C15 0.0181(5) 0.0122(4) 0.0193(5) -0.0018(4) 0.0033(4) 0.0013(4)
C16 0.0121(4) 0.0174(5) 0.0201(5) -0.0015(4) 0.0040(4) 0.0011(4)
C17 0.0210(5) 0.0236(5) 0.0127(5) -0.0037(4) 0.0028(4) 0.0085(4)
C18 0.0103(4) 0.0131(4) 0.0112(4) 0.0002(3) 0.0006(3) 0.0017(3)
C19 0.0167(5) 0.0160(5) 0.0142(4) 0.0031(4) 0.0022(4) 0.0011(4)
C20 0.0163(5) 0.0243(5) 0.0158(5) 0.0001(4) 0.0022(4) 0.0092(4)
C21 0.0136(4) 0.0191(5) 0.0169(5) -0.0002(4) -0.0007(4) -0.0026(4)
C22 0.0104(4) 0.0163(5) 0.0261(5) -0.0052(4) -0.0001(4) -0.0004(4)
C23 0.0231(5) 0.0143(5) 0.0155(5) 0.0015(4) 0.0101(4) 0.0017(4)
C24 0.0121(4) 0.0120(4) 0.0138(4) -0.0001(3) 0.0048(3) 0.0007(3)
C25 0.0133(4) 0.0129(4) 0.0089(4) 0.0011(3) 0.0021(3) 0.0022(3)
C26 0.0120(4) 0.0175(5) 0.0110(4) -0.0006(3) 0.0022(3) 0.0008(3)
C27 0.0178(5) 0.0167(5) 0.0142(4) -0.0028(4) 0.0023(4) -0.0022(4)
C28 0.0209(5) 0.0162(5) 0.0140(4) -0.0029(4) 0.0039(4) 0.0028(4)
C29 0.0161(5) 0.0203(5) 0.0195(5) -0.0021(4) 0.0072(4) 0.0035(4)
C30 0.0138(4) 0.0166(5) 0.0186(5) -0.0003(4) 0.0056(4) -0.0002(4)
N1 0.0108(4) 0.0103(4) 0.0083(3) -0.0003(3) 0.0011(3) -0.0009(3)
N2 0.0109(4) 0.0106(4) 0.0127(4) -0.0009(3) 0.0029(3) 0.0006(3)
O1 0.0131(3) 0.0119(3) 0.0116(3) -0.0013(2) -0.0021(2) 0.0024(3)
O2 0.0109(3) 0.0134(3) 0.0100(3) 0.0006(2) 0.0035(2) 0.0030(2)
Zn1 0.00911(6) 0.00840(6) 0.00845(6) 0.00022(4) 0.00103(4) 0.00039(4)

loop_
_atom_type_symbol
_atom_type_description
_atom_type_scat_dispersion_real
_atom_type_scat_dispersion_imag
_atom_type_scat_source
C C 0.0033 0.0016 'International Tables Vol C Tables 4.2.6.8 and 6.1.1.4'
H H 0.0000 0.0000 'International Tables Vol C Tables 4.2.6.8 and 6.1.1.4'
N N 0.0061 0.0033 'International Tables Vol C Tables 4.2.6.8 and 6.1.1.4'
O O 0.0106 0.0060 'International Tables Vol C Tables 4.2.6.8 and 6.1.1.4'
Zn Zn 0.2839 1.4301 'International Tables Vol C Tables 4.2.6.8 and 6.1.1.4'

loop_
_geom_angle_atom_site_label_1
_geom_angle_atom_site_label_2
_geom_angle_atom_site_label_3
_geom_angle
_geom_angle_site_symmetry_1
_geom_angle_site_symmetry_3
N1 C1 C2 112.54(8) . .
N1 C1 C6 107.66(8) . .
C2 C1 C6 110.37(8) . .
N1 C1 H1 108.7 . .
C2 C1 H1 108.7 . .
C6 C1 H1 108.7 . .
C3 C2 C1 112.78(9) . .
C3 C2 H2A 109.0 . .
C1 C2 H2A 109.0 . .
C3 C2 H2B 109.0 . .
C1 C2 H2B 109.0 . .
H2A C2 H2B 107.8 . .
C4 C3 C2 110.26(9) . .
C4 C3 H3A 109.6 . .
C2 C3 H3A 109.6 . .
C4 C3 H3B 109.6 . .
C2 C3 H3B 109.6 . .
H3A C3 H3B 108.1 . .
C3 C4 C5 109.90(9) . .
C3 C4 H4A 109.7 . .
C5 C4 H4A 109.7 . .
C3 C4 H4B 109.7 . .
C5 C4 H4B 109.7 . .
H4A C4 H4B 108.2 . .
C4 C5 C6 110.38(9) . .
C4 C5 H5A 109.6 . .
C6 C5 H5A 109.6 . .
C4 C5 H5B 109.6 . .
C6 C5 H5B 109.6 . .
H5A C5 H5B 108.1 . .
N2 C6 C1 110.67(8) . .
N2 C6 C5 114.69(8) . .
C1 C6 C5 110.95(8) . .
N2 C6 H6 106.7 . .
C1 C6 H6 106.7 . .
C5 C6 H6 106.7 . .
N1 C7 C13 112.72(8) . .
N1 C7 H7A 109.0 . .
C13 C7 H7A 109.0 . .
N1 C7 H7B 109.0 . .
C13 C7 H7B 109.0 . .
H7A C7 H7B 107.8 . .
O1 C8 C13 121.32(9) . .
O1 C8 C9 121.08(9) . .
C13 C8 C9 117.56(9) . .
C10 C9 C8 118.41(9) . .
C10 C9 C14 120.80(9) . .
C8 C9 C14 120.76(8) . .
C9 C10 C11 124.32(9) . .
C9 C10 H10 117.8 . .
C11 C10 H10 117.8 . .
C12 C11 C10 116.77(9) . .
C12 C11 C18 124.31(9) . .
C10 C11 C18 118.85(9) . .
C11 C12 C13 121.40(9) . .
C11 C12 H12 119.3 . .
C13 C12 H12 119.3 . .
C12 C13 C8 121.54(9) . .
C12 C13 C7 119.49(9) . .
C8 C13 C7 118.83(8) . .
C9 C14 C17 112.44(8) . .
C9 C14 C16 110.27(8) . .
C17 C14 C16 107.04(9) . .
C9 C14 C15 109.32(8) . .
C17 C14 C15 107.69(9) . .
C16 C14 C15 110.03(8) . .
C14 C15 H15A 109.5 . .
C14 C15 H15B 109.5 . .
H15A C15 H15B 109.5 . .
C14 C15 H15C 109.5 . .
H15A C15 H15C 109.5 . .
H15B C15 H15C 109.5 . .
C14 C16 H16A 109.5 . .
C14 C16 H16B 109.5 . .
H16A C16 H16B 109.5 . .
C14 C16 H16C 109.5 . .
H16A C16 H16C 109.5 . .
H16B C16 H16C 109.5 . .
C14 C17 H17A 109.5 . .
C14 C17 H17B 109.5 . .
H17A C17 H17B 109.5 . .
C14 C17 H17C 109.5 . .
H17A C17 H17C 109.5 . .
H17B C17 H17C 109.5 . .
C20 C18 C11 112.58(8) . .
C20 C18 C19 108.19(9) . .
C11 C18 C19 110.35(8) . .
C20 C18 C21 108.26(9) . .
C11 C18 C21 108.48(8) . .
C19 C18 C21 108.90(8) . .
C18 C19 H19A 109.5 . .
C18 C19 H19B 109.5 . .
H19A C19 H19B 109.5 . .
C18 C19 H19C 109.5 . .
H19A C19 H19C 109.5 . .
H19B C19 H19C 109.5 . .
C18 C20 H20A 109.5 . .
C18 C20 H20B 109.5 . .
H20A C20 H20B 109.5 . .
C18 C20 H20C 109.5 . .
H20A C20 H20C 109.5 . .
H20B C20 H20C 109.5 . .
C18 C21 H21A 109.5 . .
C18 C21 H21B 109.5 . .
H21A C21 H21B 109.5 . .
C18 C21 H21C 109.5 . .
H21A C21 H21C 109.5 . .
H21B C21 H21C 109.5 . .
N2 C22 H22A 109.5 . .
N2 C22 H22B 109.5 . .
H22A C22 H22B 109.5 . .
N2 C22 H22C 109.5 . .
H22A C22 H22C 109.5 . .
H22B C22 H22C 109.5 . .
N2 C23 H23A 109.5 . .
N2 C23 H23B 109.5 . .
H23A C23 H23B 109.5 . .
N2 C23 H23C 109.5 . .
H23A C23 H23C 109.5 . .
H23B C23 H23C 109.5 . .
O2 C24 C25 115.12(8) . .
O2 C24 H24A 108.5 . .
C25 C24 H24A 108.5 . .
O2 C24 H24B 108.5 . .
C25 C24 H24B 108.5 . .
H24A C24 H24B 107.5 . .
C26 C25 C30 118.90(9) . .
C26 C25 C24 121.37(9) . .
C30 C25 C24 119.74(9) . .
C25 C26 C27 120.47(9) . .
C25 C26 H26 119.8 . .
C27 C26 H26 119.8 . .
C28 C27 C26 120.44(10) . .
C28 C27 H27 119.8 . .
C26 C27 H27 119.8 . .
C27 C28 C29 119.28(10) . .
C27 C28 H28 120.4 . .
C29 C28 H28 120.4 . .
C30 C29 C28 120.44(10) . .
C30 C29 H29 119.8 . .
C28 C29 H29 119.8 . .
C29 C30 C25 120.41(10) . .
C29 C30 H30 119.8 . .
C25 C30 H30 119.8 . .
C1 N1 C7 115.14(8) . .
C1 N1 Zn1 110.63(6) . .
C7 N1 Zn1 110.21(6) . .
C1 N1 HN1 106.8(9) . .
C7 N1 HN1 108.0(9) . .
Zn1 N1 HN1 105.5(9) . .
C23 N2 C22 109.44(8) . .
C23 N2 C6 112.04(8) . .
C22 N2 C6 110.17(8) . .
C23 N2 Zn1 106.96(6) . .
C22 N2 Zn1 109.63(6) . .
C6 N2 Zn1 108.53(6) . .
C8 O1 Zn1 125.88(6) . .
C24 O2 Zn1 123.10(6) . .
C24 O2 Zn1 133.63(6) . 3_757
Zn1 O2 Zn1 99.50(3) . 3_757
O1 Zn1 O2 124.38(3) . .
O1 Zn1 O2 96.65(3) . 3_757
O2 Zn1 O2 80.50(3) . 3_757
O1 Zn1 N2 120.30(3) . .
O2 Zn1 N2 115.19(3) . .
O2 Zn1 N2 96.29(3) 3_757 .
O1 Zn1 N1 89.86(3) . .
O2 Zn1 N1 96.47(3) . .
O2 Zn1 N1 173.45(3) 3_757 .
N2 Zn1 N1 79.67(3) . .
O1 Zn1 Zn1 116.00(2) . 3_757
O2 Zn1 Zn1 41.44(2) . 3_757
O2 Zn1 Zn1 39.06(2) 3_757 3_757
N2 Zn1 Zn1 110.21(3) . 3_757
N1 Zn1 Zn1 137.62(2) . 3_757

loop_
_geom_bond_atom_site_label_1
_geom_bond_atom_site_label_2
_geom_bond_distance
_geom_bond_site_symmetry_2
C1 N1 1.4767(12) .
C1 C2 1.5324(14) .
C1 C6 1.5346(13) .
C1 H1 1.0000 .
C2 C3 1.5303(15) .
C2 H2A 0.9900 .
C2 H2B 0.9900 .
C3 C4 1.5273(16) .
C3 H3A 0.9900 .
C3 H3B 0.9900 .
C4 C5 1.5289(15) .
C4 H4A 0.9900 .
C4 H4B 0.9900 .
C5 C6 1.5351(14) .
C5 H5A 0.9900 .
C5 H5B 0.9900 .
C6 N2 1.4967(12) .
C6 H6 1.0000 .
C7 N1 1.4843(12) .
C7 C13 1.5042(13) .
C7 H7A 0.9900 .
C7 H7B 0.9900 .
C8 O1 1.3251(12) .
C8 C13 1.4171(13) .
C8 C9 1.4324(13) .
C9 C10 1.3929(13) .
C9 C14 1.5327(14) .
C10 C11 1.4006(13) .
C10 H10 0.9500 .
C11 C12 1.3903(13) .
C11 C18 1.5328(13) .
C12 C13 1.4002(13) .
C12 H12 0.9500 .
C14 C17 1.5349(14) .
C14 C16 1.5376(14) .
C14 C15 1.5403(15) .
C15 H15A 0.9800 .
C15 H15B 0.9800 .
C15 H15C 0.9800 .
C16 H16A 0.9800 .
C16 H16B 0.9800 .
C16 H16C 0.9800 .
C17 H17A 0.9800 .
C17 H17B 0.9800 .
C17 H17C 0.9800 .
C18 C20 1.5273(14) .
C18 C19 1.5361(14) .
C18 C21 1.5396(14) .
C19 H19A 0.9800 .
C19 H19B 0.9800 .
C19 H19C 0.9800 .
C20 H20A 0.9800 .
C20 H20B 0.9800 .
C20 H20C 0.9800 .
C21 H21A 0.9800 .
C21 H21B 0.9800 .
C21 H21C 0.9800 .
C22 N2 1.4795(13) .
C22 H22A 0.9800 .
C22 H22B 0.9800 .
C22 H22C 0.9800 .
C23 N2 1.4787(13) .
C23 H23A 0.9800 .
C23 H23B 0.9800 .
C23 H23C 0.9800 .
C24 O2 1.4041(12) .
C24 C25 1.5182(14) .
C24 H24A 0.9900 .
C24 H24B 0.9900 .
C25 C26 1.3902(14) .
C25 C30 1.4027(14) .
C26 C27 1.3961(15) .
C26 H26 0.9500 .
C27 C28 1.3912(15) .
C27 H27 0.9500 .
C28 C29 1.3910(16) .
C28 H28 0.9500 .
C29 C30 1.3911(15) .
C29 H29 0.9500 .
C30 H30 0.9500 .
N1 Zn1 2.2091(9) .
N1 HN1 0.862(14) .
N2 Zn1 2.1845(9) .
O1 Zn1 1.9478(7) .
O2 Zn1 1.9852(8) .
O2 Zn1 2.0852(7) 3_757
Zn1 O2 2.0852(7) 3_757
Zn1 Zn1 3.1072(4) 3_757

loop_
_geom_torsion_atom_site_label_1
_geom_torsion_atom_site_label_2
_geom_torsion_atom_site_label_3
_geom_torsion_atom_site_label_4
_geom_torsion
_geom_torsion_site_symmetry_4
N1 C1 C2 C3 173.94(8) .
C6 C1 C2 C3 53.64(11) .
C1 C2 C3 C4 -55.56(12) .
C2 C3 C4 C5 57.81(12) .
C3 C4 C5 C6 -59.75(12) .
N1 C1 C6 N2 53.87(10) .
C2 C1 C6 N2 177.06(8) .
N1 C1 C6 C5 -177.64(8) .
C2 C1 C6 C5 -54.45(11) .
C4 C5 C6 N2 -175.39(8) .
C4 C5 C6 C1 58.31(11) .
O1 C8 C9 C10 177.34(9) .
C13 C8 C9 C10 -0.51(14) .
O1 C8 C9 C14 -0.62(14) .
C13 C8 C9 C14 -178.47(9) .
C8 C9 C10 C11 0.36(15) .
C14 C9 C10 C11 178.32(9) .
C9 C10 C11 C12 0.07(15) .
C9 C10 C11 C18 -176.80(9) .
C10 C11 C12 C13 -0.34(14) .
C18 C11 C12 C13 176.34(9) .
C11 C12 C13 C8 0.18(15) .
C11 C12 C13 C7 -175.39(9) .
O1 C8 C13 C12 -177.59(9) .
C9 C8 C13 C12 0.26(14) .
O1 C8 C13 C7 -1.99(14) .
C9 C8 C13 C7 175.86(8) .
N1 C7 C13 C12 -124.20(9) .
N1 C7 C13 C8 60.11(12) .
C10 C9 C14 C17 5.04(14) .
C8 C9 C14 C17 -177.05(9) .
C10 C9 C14 C16 124.41(10) .
C8 C9 C14 C16 -57.68(12) .
C10 C9 C14 C15 -114.50(10) .
C8 C9 C14 C15 63.41(12) .
C12 C11 C18 C20 5.44(14) .
C10 C11 C18 C20 -177.94(9) .
C12 C11 C18 C19 126.43(10) .
C10 C11 C18 C19 -56.96(12) .
C12 C11 C18 C21 -114.35(11) .
C10 C11 C18 C21 62.27(12) .
O2 C24 C25 C26 -22.39(13) .
O2 C24 C25 C30 157.85(9) .
C30 C25 C26 C27 -2.43(15) .
C24 C25 C26 C27 177.81(9) .
C25 C26 C27 C28 0.80(16) .
C26 C27 C28 C29 1.47(16) .
C27 C28 C29 C30 -2.08(17) .
C28 C29 C30 C25 0.44(17) .
C26 C25 C30 C29 1.81(15) .
C24 C25 C30 C29 -178.42(10) .
C2 C1 N1 C7 73.76(10) .
C6 C1 N1 C7 -164.39(8) .
C2 C1 N1 Zn1 -160.47(6) .
C6 C1 N1 Zn1 -38.63(8) .
C13 C7 N1 C1 63.97(11) .
C13 C7 N1 Zn1 -62.01(9) .
C1 C6 N2 C23 76.44(10) .
C5 C6 N2 C23 -49.99(11) .
C1 C6 N2 C22 -161.47(8) .
C5 C6 N2 C22 72.09(11) .
C1 C6 N2 Zn1 -41.43(9) .
C5 C6 N2 Zn1 -167.87(7) .
C13 C8 O1 Zn1 -45.14(12) .
C9 C8 O1 Zn1 137.09(8) .
C25 C24 O2 Zn1 -80.48(9) .
C25 C24 O2 Zn1 126.22(8) 3_757
